data_7233707
loop_
_publ_author_name
'S. Uttiya'
'L. Miozzo'
'E. M. Fumagalli'
'S. Bergantin'
'R. Ruffo'
'M. Parravicini'
'A. Papagni'
'M. Moret'
'A. Sassella'

_publ_section_title
;
 Connecting molecule oxidation to single crystal structural and charge
 transport properties in rubrene derivatives
;
_journal_name_full 'Journal of Materials Chemistry C'
_journal_page_first 4147
_journal_page_last 4155
_journal_paper_doi 10.1039/C3TC32527J
_journal_volume 2
_journal_year 2014
_chemical_formula_sum 'C38 H25 Cl S2'
_chemical_formula_weight 581.19
_space_group_IT_number 2
_space_group_name_Hall '-P 1'
_space_group_name_H-M_alt 'P -1'
_symmetry_cell_setting triclinic
_symmetry_Int_Tables_number 2
_symmetry_space_group_name_H-M 'P -1'
_atom_sites_solution_hydrogens geom
_cell_angle_alpha 82.999(9)
_cell_angle_beta 79.945(8)
_cell_angle_gamma 77.745(8)
_cell_formula_units_Z 2
_cell_length_a 9.4762(2)
_cell_length_b 11.5861(4)
_cell_length_c 13.4449(5)
_cell_measurement_reflns_used 10627
_cell_measurement_temperature 203
_cell_measurement_theta_max 26.5
_cell_measurement_theta_min 3.1
_cell_volume 1414.82(10)
_computing_cell_refinement
;
CrystalClear-SM Expert 2.0 r4 (Rigaku, 2009)
;
_computing_data_collection
;
CrystalClear-SM Expert 2.0 r4 (Rigaku, 2009)
;
_computing_data_reduction
;
CrystalClear-SM Expert 2.0 r4 (Rigaku, 2009)
;
_computing_structure_refinement 'SHELXL-2013 (Sheldrick, 2013)'
_computing_structure_solution 'SHELXS-2013 (Sheldrick, 2013)'
_diffrn_ambient_temperature 203(2)
_diffrn_detector 'Curved image plate'
_diffrn_detector_area_resol_mean 10.0000
_diffrn_measured_fraction_theta_full 0.997
_diffrn_measured_fraction_theta_max 0.997
_diffrn_measurement_details
;
scan:
        Number of images: 50
                   Slice: 20.0000 - 170.0000
             Image width: 3.0000
                Exp time: 240.0000
           Rotation axis: Omega
                   Omega: 0.0000
                     Chi: 54.0000
                     Phi: 90.0000
                     XTD: 127.4000
                  2theta: -0.0319
scan:
        Number of images: 44
                   Slice: 20.0000 - 152.0000
             Image width: 3.0000
                Exp time: 240.0000
           Rotation axis: Omega
                   Omega: 0.0000
                     Chi: 30.0000
                     Phi: 270.0000
                     XTD: 127.4000
                  2theta: -0.0319
scan:
        Number of images: 40
                   Slice: 50.0000 - 170.0000
             Image width: 3.0000
                Exp time: 240.0000
           Rotation axis: Omega
                   Omega: 0.0000
                     Chi: 0.0000
                     Phi: 0.0000
                     XTD: 127.4000
                  2theta: -0.0319
;
_diffrn_measurement_device 'Crystal Goniometer'
_diffrn_measurement_device_type 'Rigaku RAXIS II'
_diffrn_measurement_method 'profile data from \w-scans'
_diffrn_measurement_specimen_support Fiber
_diffrn_orient_matrix_type FS_PROCESS
_diffrn_orient_matrix_UB_11 0.087760
_diffrn_orient_matrix_UB_12 -0.035072
_diffrn_orient_matrix_UB_13 -0.047805
_diffrn_orient_matrix_UB_21 0.050927
_diffrn_orient_matrix_UB_22 -0.036163
_diffrn_orient_matrix_UB_23 0.059047
_diffrn_orient_matrix_UB_31 -0.041133
_diffrn_orient_matrix_UB_32 -0.073251
_diffrn_orient_matrix_UB_33 0.001969
_diffrn_radiation_monochromator 'Graphite Monochromator'
_diffrn_radiation_source 'fine-focus sealed tube'
_diffrn_radiation_type MoK\a
_diffrn_radiation_wavelength 0.71075
_diffrn_reflns_av_R_equivalents 0.1430
_diffrn_reflns_av_unetI/netI 0.1186
_diffrn_reflns_Laue_measured_fraction_full 0.997
_diffrn_reflns_Laue_measured_fraction_max 0.997
_diffrn_reflns_limit_h_max 11
_diffrn_reflns_limit_h_min -11
_diffrn_reflns_limit_k_max 14
_diffrn_reflns_limit_k_min -13
_diffrn_reflns_limit_l_max 16
_diffrn_reflns_limit_l_min -16
_diffrn_reflns_number 22554
_diffrn_reflns_point_group_measured_fraction_full 0.997
_diffrn_reflns_point_group_measured_fraction_max 0.997
_diffrn_reflns_theta_full 25.242
_diffrn_reflns_theta_max 26.023
_diffrn_reflns_theta_min 3.090
_diffrn_source_current 35.0
_diffrn_source_power 1.8
_diffrn_source_voltage 50.0
_exptl_absorpt_coefficient_mu 0.31
_exptl_absorpt_correction_T_max 0.975
_exptl_absorpt_correction_T_min 0.941
_exptl_absorpt_correction_type numerical
_exptl_absorpt_process_details
;
'CrystalClear-SM Expert 2.0 r4 (Rigaku, 2009)'
;
_exptl_crystal_colour Colorless
_exptl_crystal_description Prism
_exptl_crystal_F_000 604
_exptl_crystal_size_max 0.25
_exptl_crystal_size_mid 0.20
_exptl_crystal_size_min 0.10
_refine_diff_density_max 0.267
_refine_diff_density_min -0.283
_refine_diff_density_rms 0.059
_refine_ls_extinction_coef .
_refine_ls_extinction_method none
_refine_ls_goodness_of_fit_ref 1.016
_refine_ls_hydrogen_treatment constr
_refine_ls_matrix_type full
_refine_ls_number_parameters 386
_refine_ls_number_reflns 5747
_refine_ls_number_restraints 408
_refine_ls_restrained_S_all 0.990
_refine_ls_R_factor_all 0.1424
_refine_ls_R_factor_gt 0.0737
_refine_ls_shift/su_max 0.000
_refine_ls_shift/su_mean 0.000
_refine_ls_structure_factor_coef Fsqd
_refine_ls_weighting_details 'w=1/[\s^2^(Fo^2^)+(0.0590P)^2^] where P=(Fo^2^+2Fc^2^)/3'
_refine_ls_weighting_scheme calc
_refine_ls_wR_factor_gt 0.1455
_refine_ls_wR_factor_ref 0.1773
_reflns_Friedel_coverage 0.000
_reflns_Friedel_fraction_full .
_reflns_Friedel_fraction_max .
_reflns_number_gt 3092
_reflns_number_total 5569
_reflns_threshold_expression 'I > 2\s(I)'
_cod_data_source_file 1000005.cif
_cod_data_source_block PCOD1000005
_cod_depositor_comments
;
The following automatic conversions were performed:

data item '_exptl_absorpt_correction_type' value 'Numerical' was
changed to 'numerical' in accordance with the built-in table derived
from the CIF Core dictionary named 'cif_core.dic' version 2.4.5 last
updated on 2014-11-21.

Automatic conversion script
Id: cif_fix_values 6909 2019-04-08 15:41:33Z antanas 
;
_cod_original_formula_sum 'C38 H25 Cl1 S2 '
_cod_database_code 7233707
_shelx_space_group_comment
;
The symmetry employed for this shelxl refinement is uniquely defined
by the following loop, which should always be used as a source of
symmetry information in preference to the above space-group names.
They are only intended as comments.
;

loop_
_space_group_symop_operation_xyz
'x, y, z'
'-x, -y, -z'

loop_
_atom_site_label
_atom_site_type_symbol
_atom_site_fract_x
_atom_site_fract_y
_atom_site_fract_z
_atom_site_U_iso_or_equiv
_atom_site_adp_type
_atom_site_occupancy
_atom_site_site_symmetry_order
_atom_site_calc_flag
_atom_site_refinement_flags_posn
_atom_site_refinement_flags_adp
_atom_site_refinement_flags_occupancy
_atom_site_disorder_assembly
_atom_site_disorder_group
Cl1 Cl 0.07716(10) 0.12323(9) 0.40447(7) 0.0581(3) Uani 1 1 d . U . . .
S2 S 0.27117(11) -0.14132(9) 0.45391(7) 0.0574(3) Uani 1 1 d . U . . .
C1 C 0.2510(4) 0.3799(3) 0.2976(3) 0.0439(9) Uani 1 1 d . U . . .
C2 C 0.1457(4) 0.4791(3) 0.2760(3) 0.0520(10) Uani 1 1 d . U . . .
H2 H 0.1066 0.4867 0.2162 0.062 Uiso 1 1 calc R U . . .
C3 C 0.0982(4) 0.5674(4) 0.3429(3) 0.0632(12) Uani 1 1 d . U . . .
H3 H 0.0287 0.6337 0.3270 0.076 Uiso 1 1 calc R U . . .
C4 C 0.1538(5) 0.5566(4) 0.4323(3) 0.0654(12) Uani 1 1 d . U . . .
H4 H 0.1225 0.6158 0.4767 0.078 Uiso 1 1 calc R U . . .
C5 C 0.2573(4) 0.4565(4) 0.4558(3) 0.0636(12) Uani 1 1 d . U . . .
H5 H 0.2954 0.4487 0.5160 0.076 Uiso 1 1 calc R U . . .
C6 C 0.3033(4) 0.3687(4) 0.3897(3) 0.0549(10) Uani 1 1 d . U . . .
H6 H 0.3702 0.3012 0.4069 0.066 Uiso 1 1 calc R U . . .
C7 C 0.2190(4) 0.2958(3) 0.1399(3) 0.0422(9) Uani 1 1 d . U . . .
C8 C 0.2367(4) 0.3826(3) 0.0588(3) 0.0469(9) Uani 1 1 d . U . . .
H8 H 0.3043 0.4305 0.0580 0.056 Uiso 1 1 calc R U . . .
C9 C 0.1573(4) 0.3987(4) -0.0190(3) 0.0548(10) Uani 1 1 d . U . . .
H9 H 0.1694 0.4580 -0.0712 0.066 Uiso 1 1 calc R U . . .
C10 C 0.0579(4) 0.3259(4) -0.0201(3) 0.0617(11) Uani 1 1 d . U . . .
H10 H 0.0061 0.3344 -0.0741 0.074 Uiso 1 1 calc R U . . .
C11 C 0.0370(4) 0.2414(4) 0.0595(3) 0.0604(11) Uani 1 1 d . U . . .
H11 H -0.0324 0.1951 0.0605 0.073 Uiso 1 1 calc R U . . .
C12 C 0.1176(4) 0.2248(4) 0.1376(3) 0.0513(10) Uani 1 1 d . U . . .
H12 H 0.1045 0.1655 0.1896 0.062 Uiso 1 1 calc R U . . .
C13 C 0.5422(4) 0.2361(3) 0.0725(2) 0.0385(8) Uani 1 1 d . U . . .
C14 C 0.6423(4) 0.2989(3) 0.0147(3) 0.0437(9) Uani 1 1 d . U . . .
H14 H 0.6809 0.3506 0.0451 0.052 Uiso 1 1 calc R U . . .
C15 C 0.6851(4) 0.2855(3) -0.0878(3) 0.0497(10) Uani 1 1 d . U . . .
H15 H 0.7526 0.3280 -0.1253 0.060 Uiso 1 1 calc R U . . .
C16 C 0.6292(4) 0.2103(3) -0.1348(3) 0.0516(10) Uani 1 1 d . U . . .
H16 H 0.6583 0.2022 -0.2037 0.062 Uiso 1 1 calc R U . . .
C17 C 0.5303(4) 0.1473(3) -0.0795(3) 0.0491(10) Uani 1 1 d . U . . .
H17 H 0.4913 0.0968 -0.1111 0.059 Uiso 1 1 calc R U . . .
C18 C 0.4884(4) 0.1587(3) 0.0235(3) 0.0462(9) Uani 1 1 d . U . . .
H18 H 0.4232 0.1140 0.0607 0.055 Uiso 1 1 calc R U . . .
C19 C 0.5756(4) 0.3272(3) 0.2267(2) 0.0414(9) Uani 1 1 d . U . . .
C20 C 0.6912(4) 0.2809(3) 0.2780(3) 0.0486(10) Uani 1 1 d . U . . .
H20 H 0.7165 0.1994 0.2931 0.058 Uiso 1 1 calc R U . . .
C21 C 0.7710(4) 0.3563(4) 0.3077(3) 0.0543(10) Uani 1 1 d . U . . .
H21 H 0.8502 0.3245 0.3414 0.065 Uiso 1 1 calc R U . . .
C22 C 0.7324(4) 0.4777(4) 0.2870(3) 0.0542(10) Uani 1 1 d . U . . .
H22 H 0.7856 0.5273 0.3070 0.065 Uiso 1 1 calc R U . . .
C23 C 0.6159(4) 0.5254(4) 0.2372(3) 0.0521(10) Uani 1 1 d . U . . .
H23 H 0.5891 0.6071 0.2242 0.063 Uiso 1 1 calc R U . . .
C24 C 0.5381(4) 0.4508(3) 0.2062(3) 0.0469(9) Uani 1 1 d . U . . .
H24 H 0.4601 0.4831 0.1715 0.056 Uiso 1 1 calc R U . . .
C25 C 0.3077(4) 0.2816(3) 0.2256(2) 0.0412(8) Uani 1 1 d . U . . .
C26 C 0.4920(4) 0.2479(3) 0.1864(2) 0.0402(8) Uani 1 1 d . U . . .
C27 C 0.4816(4) 0.1287(3) 0.2489(2) 0.0396(8) Uani 1 1 d . U . . .
C28 C 0.5674(4) 0.0194(3) 0.2758(2) 0.0407(8) Uani 1 1 d . U . . .
C29 C 0.4911(4) -0.0624(3) 0.3407(2) 0.0432(9) Uani 1 1 d . U . . .
C30 C 0.3394(4) -0.0273(3) 0.3774(2) 0.0415(9) Uani 1 1 d . U . . .
C31 C 0.2594(4) 0.0846(3) 0.3508(2) 0.0439(9) Uani 1 1 d . U . . .
C32 C 0.3320(4) 0.1586(3) 0.2824(2) 0.0402(8) Uani 1 1 d . U . . .
C33 C 0.5439(4) -0.1832(3) 0.3754(3) 0.0493(10) Uani 1 1 d . U . . .
H33 H 0.6403 -0.2221 0.3588 0.059 Uiso 1 1 calc R U . . .
C34 C 0.4401(4) -0.2353(4) 0.4347(3) 0.0561(10) Uani 1 1 d . U . . .
H34 H 0.4576 -0.3137 0.4623 0.067 Uiso 1 1 calc R U . . .
C35A C 0.7287(8) -0.0148(12) 0.2448(7) 0.0431(12) Uani 0.804(3) 1 d D U P A 1
C36A C 0.8334(9) -0.0619(8) 0.3047(5) 0.0531(18) Uani 0.804(3) 1 d D U P A 1
H36A H 0.8106 -0.0730 0.3749 0.064 Uiso 0.804(3) 1 calc R U P A 1
C37A C 0.9770(10) -0.0925(9) 0.2544(7) 0.0559(18) Uani 0.804(3) 1 d D U P A 1
H37A H 1.0590 -0.1240 0.2854 0.067 Uiso 0.804(3) 1 calc R U P A 1
C38A C 0.9765(8) -0.0685(7) 0.1528(7) 0.0544(19) Uani 0.804(3) 1 d D U P A 1
H38A H 1.0607 -0.0832 0.1053 0.065 Uiso 0.804(3) 1 calc R U P A 1
S1A S 0.8076(2) -0.0091(2) 0.12002(10) 0.0597(6) Uani 0.804(3) 1 d D U P A 1
C35B C 0.721(3) -0.022(5) 0.246(3) 0.0431(12) Uani 0.196(3) 1 d D U P A 2
S1B S 0.8357(11) -0.0721(12) 0.3339(6) 0.0597(6) Uani 0.196(3) 1 d D U P A 2
C37B C 0.983(4) -0.073(4) 0.237(3) 0.0544(19) Uani 0.196(3) 1 d D U P A 2
H37B H 1.0783 -0.0957 0.2521 0.065 Uiso 0.196(3) 1 calc R U P A 2
C38B C 0.960(4) -0.040(4) 0.141(4) 0.0559(18) Uani 0.196(3) 1 d D U P A 2
H38B H 1.0275 -0.0368 0.0819 0.067 Uiso 0.196(3) 1 calc R U P A 2
C36B C 0.808(3) -0.012(3) 0.154(2) 0.0531(18) Uani 0.196(3) 1 d D U P A 2
H36B H 0.7631 0.0149 0.0966 0.064 Uiso 0.196(3) 1 calc R U P A 2

loop_
_atom_site_aniso_label
_atom_site_aniso_U_11
_atom_site_aniso_U_22
_atom_site_aniso_U_33
_atom_site_aniso_U_23
_atom_site_aniso_U_13
_atom_site_aniso_U_12
Cl1 0.0463(6) 0.0688(7) 0.0498(6) 0.0045(5) 0.0073(5) -0.0079(5)
S2 0.0573(7) 0.0603(7) 0.0483(6) 0.0096(5) 0.0020(5) -0.0141(6)
C1 0.039(2) 0.052(2) 0.039(2) -0.0037(17) 0.0023(16) -0.0130(17)
C2 0.052(2) 0.056(2) 0.045(2) -0.0051(18) 0.0004(18) -0.0111(19)
C3 0.066(3) 0.057(3) 0.061(3) -0.009(2) 0.004(2) -0.009(2)
C4 0.069(3) 0.068(3) 0.059(3) -0.019(2) 0.008(2) -0.019(2)
C5 0.066(3) 0.080(3) 0.046(2) -0.017(2) -0.006(2) -0.012(2)
C6 0.057(2) 0.064(3) 0.042(2) -0.0090(19) -0.0033(18) -0.010(2)
C7 0.042(2) 0.045(2) 0.0354(18) -0.0055(16) 0.0008(15) -0.0035(17)
C8 0.047(2) 0.050(2) 0.041(2) 0.0017(17) -0.0024(17) -0.0098(19)
C9 0.057(2) 0.060(3) 0.041(2) 0.0066(19) -0.0035(18) -0.006(2)
C10 0.064(3) 0.072(3) 0.048(2) -0.006(2) -0.013(2) -0.008(2)
C11 0.062(3) 0.067(3) 0.057(2) -0.005(2) -0.011(2) -0.020(2)
C12 0.054(2) 0.059(3) 0.041(2) -0.0022(18) -0.0036(18) -0.016(2)
C13 0.0407(19) 0.043(2) 0.0286(17) -0.0016(15) -0.0018(15) -0.0051(17)
C14 0.046(2) 0.046(2) 0.0371(19) -0.0018(16) -0.0025(16) -0.0094(18)
C15 0.046(2) 0.058(3) 0.040(2) 0.0017(18) -0.0002(17) -0.0061(19)
C16 0.052(2) 0.062(3) 0.035(2) -0.0056(18) 0.0005(17) -0.004(2)
C17 0.053(2) 0.056(2) 0.038(2) -0.0114(18) -0.0056(17) -0.0081(19)
C18 0.046(2) 0.049(2) 0.041(2) -0.0032(17) -0.0002(17) -0.0103(19)
C19 0.044(2) 0.053(2) 0.0269(18) -0.0040(16) 0.0002(15) -0.0119(17)
C20 0.053(2) 0.056(2) 0.037(2) -0.0047(18) -0.0065(17) -0.0117(19)
C21 0.053(2) 0.069(3) 0.043(2) -0.008(2) -0.0109(19) -0.012(2)
C22 0.064(3) 0.063(3) 0.040(2) -0.0133(19) -0.0054(19) -0.020(2)
C23 0.057(2) 0.057(3) 0.044(2) -0.0087(19) -0.0002(18) -0.019(2)
C24 0.047(2) 0.054(2) 0.037(2) -0.0043(17) -0.0021(17) -0.0085(18)
C25 0.0420(19) 0.043(2) 0.0366(19) 0.0014(15) -0.0020(15) -0.0090(16)
C26 0.0414(19) 0.044(2) 0.0335(18) -0.0027(15) -0.0032(15) -0.0062(16)
C27 0.0448(19) 0.044(2) 0.0277(17) -0.0041(15) -0.0027(15) -0.0067(16)
C28 0.0442(18) 0.049(2) 0.0287(18) -0.0081(16) -0.0015(15) -0.0105(16)
C29 0.049(2) 0.049(2) 0.0301(19) -0.0046(16) -0.0033(16) -0.0086(17)
C30 0.049(2) 0.045(2) 0.0298(18) -0.0004(15) -0.0023(16) -0.0121(17)
C31 0.045(2) 0.051(2) 0.0318(19) -0.0016(16) 0.0039(16) -0.0099(17)
C32 0.0410(19) 0.046(2) 0.0314(18) -0.0052(15) -0.0015(15) -0.0068(16)
C33 0.053(2) 0.050(2) 0.042(2) -0.0008(18) -0.0055(18) -0.0081(19)
C34 0.061(2) 0.049(2) 0.053(2) 0.0051(19) -0.006(2) -0.008(2)
C35A 0.0446(19) 0.044(3) 0.039(2) -0.0070(17) -0.0013(16) -0.0060(17)
C36A 0.058(3) 0.056(4) 0.041(4) -0.009(3) 0.000(2) -0.006(2)
C37A 0.054(3) 0.051(5) 0.060(4) -0.003(3) -0.008(2) -0.008(3)
C38A 0.040(3) 0.058(6) 0.057(3) 0.001(3) 0.001(2) -0.004(3)
S1A 0.0471(8) 0.0813(11) 0.0423(10) -0.0010(9) 0.0033(7) -0.0048(7)
C35B 0.0446(19) 0.044(3) 0.039(2) -0.0070(17) -0.0013(16) -0.0060(17)
S1B 0.0471(8) 0.0813(11) 0.0423(10) -0.0010(9) 0.0033(7) -0.0048(7)
C37B 0.040(3) 0.058(6) 0.057(3) 0.001(3) 0.001(2) -0.004(3)
C38B 0.054(3) 0.051(5) 0.060(4) -0.003(3) -0.008(2) -0.008(3)
C36B 0.058(3) 0.056(4) 0.041(4) -0.009(3) 0.000(2) -0.006(2)

loop_
_atom_type_symbol
_atom_type_description
_atom_type_scat_dispersion_real
_atom_type_scat_dispersion_imag
_atom_type_scat_source
C C 0.0033 0.0016 'International Tables Vol C Tables 4.2.6.8 and 6.1.1.4'
H H 0.0000 0.0000 'International Tables Vol C Tables 4.2.6.8 and 6.1.1.4'
Cl Cl 0.1484 0.1585 'International Tables Vol C Tables 4.2.6.8 and 6.1.1.4'
S S 0.1246 0.1234 'International Tables Vol C Tables 4.2.6.8 and 6.1.1.4'

loop_
_geom_angle_atom_site_label_1
_geom_angle_atom_site_label_2
_geom_angle_atom_site_label_3
_geom_angle
_geom_angle_site_symmetry_1
_geom_angle_site_symmetry_3
C34 S2 C30 91.15(18) . .
C2 C1 C6 118.2(4) . .
C2 C1 C25 122.5(3) . .
C6 C1 C25 119.2(3) . .
C1 C2 C3 120.8(4) . .
C4 C3 C2 120.3(4) . .
C3 C4 C5 119.5(4) . .
C6 C5 C4 120.1(4) . .
C5 C6 C1 121.0(4) . .
C12 C7 C8 117.4(3) . .
C12 C7 C25 122.4(3) . .
C8 C7 C25 120.2(3) . .
C9 C8 C7 121.7(4) . .
C8 C9 C10 119.8(4) . .
C11 C10 C9 119.5(4) . .
C12 C11 C10 120.6(4) . .
C11 C12 C7 120.9(4) . .
C14 C13 C18 117.5(3) . .
C14 C13 C26 122.5(3) . .
C18 C13 C26 120.0(3) . .
C15 C14 C13 120.8(3) . .
C16 C15 C14 120.8(3) . .
C17 C16 C15 119.6(3) . .
C16 C17 C18 120.0(3) . .
C17 C18 C13 121.3(3) . .
C20 C19 C24 118.8(3) . .
C20 C19 C26 121.9(3) . .
C24 C19 C26 119.2(3) . .
C19 C20 C21 120.2(4) . .
C22 C21 C20 120.2(4) . .
C23 C22 C21 120.3(4) . .
C22 C23 C24 119.6(4) . .
C23 C24 C19 120.9(4) . .
C7 C25 C32 115.3(3) . .
C7 C25 C1 112.1(3) . .
C32 C25 C1 112.2(3) . .
C7 C25 C26 113.3(3) . .
C32 C25 C26 83.9(2) . .
C1 C25 C26 117.3(3) . .
C19 C26 C13 111.4(3) . .
C19 C26 C27 116.0(3) . .
C13 C26 C27 113.5(3) . .
C19 C26 C25 112.9(3) . .
C13 C26 C25 116.5(3) . .
C27 C26 C25 84.2(2) . .
C32 C27 C28 123.3(3) . .
C32 C27 C26 95.2(3) . .
C28 C27 C26 141.5(3) . .
C27 C28 C29 115.5(3) . .
C27 C28 C35B 128.5(19) . .
C29 C28 C35B 116(2) . .
C27 C28 C35A 125.2(5) . .
C29 C28 C35A 119.4(5) . .
C30 C29 C33 110.8(3) . .
C30 C29 C28 119.9(3) . .
C33 C29 C28 129.3(3) . .
C31 C30 C29 122.3(3) . .
C31 C30 S2 126.2(3) . .
C29 C30 S2 111.5(3) . .
C32 C31 C30 116.9(3) . .
C32 C31 Cl1 123.7(3) . .
C30 C31 Cl1 119.4(3) . .
C31 C32 C27 121.8(3) . .
C31 C32 C25 141.4(3) . .
C27 C32 C25 96.7(3) . .
C34 C33 C29 113.4(4) . .
C33 C34 S2 113.1(3) . .
C36A C35A C28 128.3(7) . .
C36A C35A S1A 109.6(5) . .
C28 C35A S1A 121.9(5) . .
C35A C36A C37A 116.3(8) . .
C38A C37A C36A 108.7(9) . .
C37A C38A S1A 114.3(8) . .
C35A S1A C38A 91.1(4) . .
C36B C35B C28 131(2) . .
C36B C35B S1B 107(2) . .
C28 C35B S1B 121(2) . .
C35B S1B C37B 89(2) . .
C38B C37B S1B 120(4) . .
C37B C38B C36B 101(4) . .
C35B C36B C38B 123(3) . .

loop_
_geom_bond_atom_site_label_1
_geom_bond_atom_site_label_2
_geom_bond_distance
_geom_bond_site_symmetry_2
Cl1 C31 1.738(3) .
S2 C34 1.732(4) .
S2 C30 1.737(3) .
C1 C2 1.391(5) .
C1 C6 1.394(5) .
C1 C25 1.533(5) .
C2 C3 1.394(5) .
C3 C4 1.376(5) .
C4 C5 1.394(6) .
C5 C6 1.382(5) .
C7 C12 1.398(5) .
C7 C8 1.404(5) .
C7 C25 1.515(5) .
C8 C9 1.365(5) .
C9 C10 1.393(5) .
C10 C11 1.378(5) .
C11 C12 1.375(5) .
C13 C14 1.390(4) .
C13 C18 1.398(5) .
C13 C26 1.536(4) .
C14 C15 1.385(5) .
C15 C16 1.373(5) .
C16 C17 1.372(4) .
C17 C18 1.387(5) .
C19 C20 1.374(5) .
C19 C24 1.404(5) .
C19 C26 1.531(4) .
C20 C21 1.401(5) .
C21 C22 1.383(5) .
C22 C23 1.372(5) .
C23 C24 1.388(5) .
C25 C32 1.524(5) .
C25 C26 1.709(4) .
C26 C27 1.539(4) .
C27 C32 1.392(4) .
C27 C28 1.396(5) .
C28 C29 1.433(4) .
C28 C35B 1.44(3) .
C28 C35A 1.493(8) .
C29 C30 1.424(5) .
C29 C33 1.433(5) .
C30 C31 1.396(5) .
C31 C32 1.376(4) .
C33 C34 1.352(5) .
C35A C36A 1.369(10) .
C35A S1A 1.713(9) .
C36A C37A 1.403(10) .
C37A C38A 1.361(6) .
C38A S1A 1.713(7) .
C35B C36B 1.37(2) .
C35B S1B 1.71(2) .
S1B C37B 1.734(19) .
C37B C38B 1.349(18) .
C38B C36B 1.39(2) .
